data_4075523
loop_
_publ_author_name
'Garc\'ia, Ana'
'G\'omez, Julio'
'Lalinde, Elena'
'Moreno, M. Teresa'

_publ_section_title
;
 Contrasting Thermal and Photochemical Intramolecular Coupling in
 Alkynylphosphine Platinum(II) Complexes
;
_journal_issue 16
_journal_name_full Organometallics
_journal_page_first 3926
_journal_paper_doi 10.1021/om060342z
_journal_volume 25
_journal_year 2006
_chemical_formula_sum 'C44 H26 F10 P2 Pt'
_chemical_formula_weight 1001.68
_chemical_name_common ana145
_chemical_name_systematic
;
 ?
;
_space_group_IT_number 14
_symmetry_cell_setting monoclinic
_symmetry_space_group_name_Hall '-P 2yn'
_symmetry_space_group_name_H-M 'P 1 21/n 1'
_atom_sites_solution_hydrogens geom
_atom_sites_solution_primary direct
_atom_sites_solution_secondary difmap
_cell_angle_alpha 90
_cell_angle_beta 91.3550(10)
_cell_angle_gamma 90
_cell_formula_units_Z 4
_cell_length_a 10.6341(2)
_cell_length_b 15.9946(3)
_cell_length_c 22.6780(4)
_cell_measurement_reflns_used 23758
_cell_measurement_temperature 293(2)
_cell_volume 3856.18(12)
_computing_cell_refinement 'HKL Scalepack (Otwinowski & Minor 1997)'
_computing_data_collection 'Collect (Nonius BV, 1997-2000)'
_computing_data_reduction 'HKL Denzo and Scalepack (Otwinowski & Minor 1997)'
_computing_structure_refinement 'SHELXL-97 (Sheldrick, 1997)'
_diffrn_ambient_temperature 293(2)
_diffrn_measured_fraction_theta_full 0.995
_diffrn_measured_fraction_theta_max 0.995
_diffrn_measurement_device '95mm CCD camera on \k-goniostat'
_diffrn_measurement_device_type KappaCCD
_diffrn_measurement_method CCD
_diffrn_orient_matrix_type 'by Nonius Collect from scalepack cell'
_diffrn_orient_matrix_UB_11 -0.0188309
_diffrn_orient_matrix_UB_12 -0.0149616
_diffrn_orient_matrix_UB_13 -0.0421032
_diffrn_orient_matrix_UB_21 0.0406351
_diffrn_orient_matrix_UB_22 -0.0557638
_diffrn_orient_matrix_UB_23 0.0063428
_diffrn_orient_matrix_UB_31 -0.082717
_diffrn_orient_matrix_UB_32 -0.0239882
_diffrn_orient_matrix_UB_33 0.0115152
_diffrn_radiation_monochromator graphite
_diffrn_radiation_type MoK\a
_diffrn_radiation_wavelength 0.71073
_diffrn_reflns_av_R_equivalents 0.0709
_diffrn_reflns_av_unetI/netI 0.0699
_diffrn_reflns_limit_h_max 13
_diffrn_reflns_limit_h_min -13
_diffrn_reflns_limit_k_max 21
_diffrn_reflns_limit_k_min -21
_diffrn_reflns_limit_l_max 29
_diffrn_reflns_limit_l_min -29
_diffrn_reflns_number 29758
_diffrn_reflns_theta_full 27.87
_diffrn_reflns_theta_max 27.87
_diffrn_reflns_theta_min 3.19
_exptl_absorpt_coefficient_mu 3.802
_exptl_absorpt_correction_T_max 0.482
_exptl_absorpt_correction_T_min 0.408
_exptl_absorpt_correction_type multi-scan
_exptl_absorpt_process_details
;
        multi-scan from symmetry-related measurements
 Sortav (Blessing 1995)
;
_exptl_crystal_colour colourless
_exptl_crystal_density_diffrn 1.725
_exptl_crystal_density_method 'not measured'
_exptl_crystal_description block
_exptl_crystal_F_000 1952
_exptl_crystal_size_max 0.15
_exptl_crystal_size_mid 0.1
_exptl_crystal_size_min 0.1
_refine_diff_density_max 0.558
_refine_diff_density_min -1.087
_refine_diff_density_rms 0.106
_refine_ls_extinction_method none
_refine_ls_goodness_of_fit_ref 1.05
_refine_ls_hydrogen_treatment constr
_refine_ls_matrix_type full
_refine_ls_number_parameters 514
_refine_ls_number_reflns 9133
_refine_ls_number_restraints 0
_refine_ls_restrained_S_all 1.05
_refine_ls_R_factor_all 0.0838
_refine_ls_R_factor_gt 0.0429
_refine_ls_shift/su_max 0.001
_refine_ls_shift/su_mean 0
_refine_ls_structure_factor_coef Fsqd
_refine_ls_weighting_details 'calc w=1/[\s^2^(Fo^2^)+(0.0000P)^2^+5.2228P] where P=(Fo^2^+2Fc^2^)/3'
_refine_ls_weighting_scheme calc
_refine_ls_wR_factor_gt 0.068
_refine_ls_wR_factor_ref 0.0788
_reflns_number_gt 6181
_reflns_number_total 9133
_reflns_threshold_expression >2sigma(I)
_cod_data_source_file om060342zrom20060418_065933.cif
_cod_data_source_block complex8
_cod_depositor_comments
;
The following automatic conversions were performed:

'_symmetry_cell_setting' value 'Monoclinic' changed to 'monoclinic'
according to /home/saulius/struct/CIF-dictionaries/cif_core.dic
dictionary named 'cif_core.dic' version 2.4.1 from 2010-06-29.

Automatic conversion script
Id: cif_fix_values 1715 2011-07-08 13:25:40Z adriana 
;
_cod_original_sg_symbol_H-M 'P 21/n'
_cod_database_code 4075523

loop_
_symmetry_equiv_pos_as_xyz
'x, y, z'
'-x+1/2, y+1/2, -z+1/2'
'-x, -y, -z'
'x-1/2, -y-1/2, z-1/2'

loop_
_atom_site_label
_atom_site_type_symbol
_atom_site_fract_x
_atom_site_fract_y
_atom_site_fract_z
_atom_site_U_iso_or_equiv
_atom_site_adp_type
_atom_site_occupancy
_atom_site_symmetry_multiplicity
_atom_site_calc_flag
_atom_site_refinement_flags
Pt1 Pt 0.114248(19) 0.230628(12) 0.142152(8) 0.03983(6) Uani 1 1 d .
P1 P 0.17822(14) 0.10143(8) 0.16998(5) 0.0438(3) Uani 1 1 d .
P2 P 0.18567(13) 0.19592(8) 0.05157(5) 0.0407(3) Uani 1 1 d .
C1 C 0.2107(5) 0.0438(3) 0.1036(2) 0.0470(13) Uani 1 1 d .
H1 H 0.2184 -0.0141 0.1052 0.056 Uiso 1 1 calc R
C2 C 0.2237(5) 0.0828(3) 0.0526(2) 0.0440(12) Uani 1 1 d .
C3 C 0.2583(6) 0.0374(3) -0.0026(2) 0.0527(14) Uani 1 1 d .
C4 C 0.1830(7) -0.0260(4) -0.0237(3) 0.077(2) Uani 1 1 d .
H4 H 0.1103 -0.0401 -0.004 0.093 Uiso 1 1 calc R
C5 C 0.2145(9) -0.0695(5) -0.0742(3) 0.099(3) Uani 1 1 d .
H5 H 0.1623 -0.112 -0.0883 0.119 Uiso 1 1 calc R
C6 C 0.3205(9) -0.0505(5) -0.1030(3) 0.092(3) Uani 1 1 d .
H6 H 0.3404 -0.0798 -0.1369 0.11 Uiso 1 1 calc R
C7 C 0.3972(8) 0.0101(5) -0.0831(3) 0.085(2) Uani 1 1 d .
H7 H 0.4704 0.0223 -0.1029 0.102 Uiso 1 1 calc R
C8 C 0.3668(7) 0.0553(4) -0.0320(3) 0.0732(19) Uani 1 1 d .
H8 H 0.4202 0.0974 -0.0182 0.088 Uiso 1 1 calc R
C9 C 0.0733(6) 0.0376(3) 0.2133(2) 0.0536(14) Uani 1 1 d .
C10 C -0.0164(7) -0.0115(4) 0.1862(3) 0.083(2) Uani 1 1 d .
H10 H -0.018 -0.0179 0.1454 0.099 Uiso 1 1 calc R
C11 C -0.1057(8) -0.0518(5) 0.2206(4) 0.110(3) Uani 1 1 d .
H11 H -0.1713 -0.0811 0.2022 0.133 Uiso 1 1 calc R
C12 C -0.0979(10) -0.0486(6) 0.2803(5) 0.112(3) Uani 1 1 d .
H12 H -0.152 -0.0806 0.3027 0.134 Uiso 1 1 calc R
C13 C -0.0110(8) 0.0013(6) 0.3073(3) 0.098(3) Uani 1 1 d .
H13 H -0.0104 0.0072 0.3481 0.118 Uiso 1 1 calc R
C14 C 0.0770(7) 0.0437(4) 0.2743(3) 0.0755(19) Uani 1 1 d .
H14 H 0.1384 0.0761 0.2931 0.091 Uiso 1 1 calc R
C15 C 0.3288(5) 0.0982(3) 0.2089(2) 0.0464(12) Uani 1 1 d .
C16 C 0.4055(6) 0.1692(3) 0.2122(2) 0.0567(14) Uani 1 1 d .
H16 H 0.376 0.2198 0.1972 0.068 Uiso 1 1 calc R
C17 C 0.5230(6) 0.1647(4) 0.2372(3) 0.0682(17) Uani 1 1 d .
H17 H 0.5738 0.212 0.2386 0.082 Uiso 1 1 calc R
C18 C 0.5676(6) 0.0893(5) 0.2607(3) 0.0726(18) Uani 1 1 d .
H18 H 0.6474 0.0867 0.2783 0.087 Uiso 1 1 calc R
C19 C 0.4951(7) 0.0201(4) 0.2578(3) 0.0707(18) Uani 1 1 d .
H19 H 0.5255 -0.0304 0.2727 0.085 Uiso 1 1 calc R
C20 C 0.3756(6) 0.0242(4) 0.2328(2) 0.0626(16) Uani 1 1 d .
H20 H 0.3255 -0.0235 0.2319 0.075 Uiso 1 1 calc R
C21 C 0.3289(5) 0.2513(3) 0.0334(2) 0.0488(13) Uani 1 1 d .
C22 C 0.4427(5) 0.2278(4) 0.0590(3) 0.0616(14) Uani 1 1 d .
H22 H 0.4476 0.1796 0.0819 0.074 Uiso 1 1 calc R
C23 C 0.5486(6) 0.2754(5) 0.0508(4) 0.089(2) Uani 1 1 d .
H23 H 0.6253 0.2588 0.0676 0.106 Uiso 1 1 calc R
C24 C 0.5413(8) 0.3475(6) 0.0179(4) 0.102(3) Uani 1 1 d .
H24 H 0.6129 0.3798 0.0129 0.122 Uiso 1 1 calc R
C25 C 0.4286(8) 0.3722(5) -0.0076(4) 0.089(2) Uani 1 1 d .
H25 H 0.4245 0.4208 -0.0301 0.107 Uiso 1 1 calc R
C26 C 0.3223(6) 0.3250(4) 0.0003(3) 0.0659(16) Uani 1 1 d .
H26 H 0.2458 0.3422 -0.0164 0.079 Uiso 1 1 calc R
C27 C 0.0790(5) 0.2088(3) -0.0113(2) 0.0473(12) Uani 1 1 d .
C28 C 0.1192(6) 0.2051(4) -0.0690(2) 0.0641(17) Uani 1 1 d .
H28 H 0.2035 0.1952 -0.0763 0.077 Uiso 1 1 calc R
C29 C 0.0356(7) 0.2160(4) -0.1150(3) 0.0770(19) Uani 1 1 d .
H29 H 0.064 0.2134 -0.1534 0.092 Uiso 1 1 calc R
C30 C -0.0875(7) 0.2305(5) -0.1057(3) 0.082(2) Uani 1 1 d .
H30 H -0.1433 0.2382 -0.1374 0.099 Uiso 1 1 calc R
C31 C -0.1295(6) 0.2338(5) -0.0490(3) 0.0813(19) Uani 1 1 d .
H31 H -0.2143 0.2432 -0.0423 0.098 Uiso 1 1 calc R
C32 C -0.0471(5) 0.2233(4) -0.0021(2) 0.0585(14) Uani 1 1 d .
H32 H -0.0764 0.2259 0.0362 0.07 Uiso 1 1 calc R
C33 C 0.0508(5) 0.2560(3) 0.2261(2) 0.0433(12) Uani 1 1 d .
C34 C -0.0637(5) 0.2285(4) 0.2449(2) 0.0558(14) Uani 1 1 d .
C35 C -0.1051(6) 0.2394(4) 0.3014(3) 0.0728(19) Uani 1 1 d .
C36 C -0.0285(7) 0.2801(4) 0.3416(3) 0.0718(18) Uani 1 1 d .
C37 C 0.0842(6) 0.3110(4) 0.3245(2) 0.0565(14) Uani 1 1 d .
C38 C 0.1216(5) 0.2978(3) 0.2680(2) 0.0458(12) Uani 1 1 d .
C39 C 0.0630(5) 0.3521(3) 0.1168(2) 0.0460(12) Uani 1 1 d .
C40 C -0.0587(6) 0.3773(4) 0.1052(3) 0.0588(15) Uani 1 1 d .
C41 C -0.0903(7) 0.4560(4) 0.0862(3) 0.077(2) Uani 1 1 d .
C42 C 0.0024(9) 0.5138(4) 0.0795(3) 0.090(2) Uani 1 1 d .
C43 C 0.1244(8) 0.4948(4) 0.0928(3) 0.0744(19) Uani 1 1 d .
C44 C 0.1528(6) 0.4138(3) 0.1115(2) 0.0558(15) Uani 1 1 d .
F34 F -0.1418(3) 0.1863(2) 0.20766(15) 0.0816(11) Uani 1 1 d .
F35 F -0.2163(4) 0.2096(3) 0.31818(19) 0.1179(17) Uani 1 1 d .
F36 F -0.0662(4) 0.2910(3) 0.39740(15) 0.1080(15) Uani 1 1 d .
F37 F 0.1566(4) 0.3537(2) 0.36395(14) 0.0821(11) Uani 1 1 d .
F38 F 0.2367(3) 0.3280(2) 0.25453(14) 0.0634(9) Uani 1 1 d .
F40 F -0.1539(3) 0.3224(2) 0.11150(17) 0.0810(10) Uani 1 1 d .
F41 F -0.2104(5) 0.4768(3) 0.0751(2) 0.1247(17) Uani 1 1 d .
F42 F -0.0268(6) 0.5910(3) 0.0608(3) 0.141(2) Uani 1 1 d .
F43 F 0.2166(5) 0.5513(2) 0.0877(2) 0.1218(17) Uani 1 1 d .
F44 F 0.2744(4) 0.3972(2) 0.12463(16) 0.0748(10) Uani 1 1 d .

loop_
_atom_site_aniso_label
_atom_site_aniso_U_11
_atom_site_aniso_U_22
_atom_site_aniso_U_33
_atom_site_aniso_U_23
_atom_site_aniso_U_13
_atom_site_aniso_U_12
Pt1 0.04578(11) 0.03770(10) 0.03609(9) -0.00249(10) 0.00288(7) 0.00140(10)
P1 0.0550(9) 0.0403(7) 0.0361(6) 0.0026(6) 0.0039(6) 0.0023(6)
P2 0.0490(8) 0.0388(7) 0.0345(6) 0.0009(5) 0.0060(5) 0.0016(6)
C1 0.061(4) 0.036(3) 0.044(3) -0.002(2) 0.001(3) 0.004(2)
C2 0.051(3) 0.039(3) 0.043(3) -0.002(2) 0.009(2) 0.003(2)
C3 0.070(4) 0.047(3) 0.041(3) -0.003(2) 0.011(3) 0.011(3)
C4 0.098(6) 0.069(4) 0.066(4) -0.019(3) 0.023(4) -0.016(4)
C5 0.143(8) 0.085(5) 0.071(5) -0.039(4) 0.021(5) -0.024(5)
C6 0.146(8) 0.071(5) 0.059(4) -0.016(4) 0.030(5) 0.016(5)
C7 0.100(6) 0.090(6) 0.066(4) -0.004(4) 0.035(4) 0.015(4)
C8 0.095(5) 0.073(4) 0.053(3) -0.011(3) 0.018(4) -0.003(4)
C9 0.064(4) 0.050(3) 0.047(3) 0.006(3) 0.005(3) 0.003(3)
C10 0.089(6) 0.079(5) 0.082(5) -0.002(4) 0.015(4) -0.019(4)
C11 0.098(7) 0.106(7) 0.129(8) -0.006(6) 0.029(6) -0.045(5)
C12 0.119(8) 0.096(7) 0.122(8) 0.034(6) 0.058(7) -0.006(5)
C13 0.096(7) 0.130(8) 0.071(5) 0.031(5) 0.028(5) 0.004(5)
C14 0.081(5) 0.092(5) 0.054(4) 0.016(3) 0.019(3) 0.000(4)
C15 0.056(3) 0.052(3) 0.032(2) 0.001(2) 0.003(2) 0.003(3)
C16 0.068(4) 0.050(3) 0.053(3) -0.006(3) -0.006(3) 0.006(3)
C17 0.060(4) 0.075(5) 0.070(4) -0.018(3) -0.001(3) -0.008(3)
C18 0.060(4) 0.099(6) 0.058(4) -0.007(4) -0.014(3) 0.006(4)
C19 0.076(5) 0.073(5) 0.062(4) 0.013(3) -0.013(3) 0.012(4)
C20 0.071(4) 0.055(4) 0.061(4) 0.013(3) -0.004(3) -0.002(3)
C21 0.050(3) 0.048(3) 0.049(3) -0.002(2) 0.009(2) 0.002(2)
C22 0.051(4) 0.064(4) 0.070(4) 0.000(3) 0.005(3) 0.001(3)
C23 0.048(4) 0.101(6) 0.117(6) 0.004(5) 0.003(4) -0.008(4)
C24 0.076(6) 0.101(7) 0.129(7) -0.004(6) 0.029(5) -0.035(5)
C25 0.086(6) 0.073(5) 0.110(6) 0.021(4) 0.025(5) -0.017(4)
C26 0.065(4) 0.061(4) 0.073(4) 0.010(3) 0.013(3) -0.002(3)
C27 0.057(3) 0.042(3) 0.043(3) 0.000(2) -0.001(2) -0.002(2)
C28 0.073(4) 0.078(4) 0.041(3) 0.006(3) 0.005(3) 0.013(3)
C29 0.094(6) 0.092(5) 0.045(3) 0.006(3) 0.000(3) -0.004(4)
C30 0.085(5) 0.100(5) 0.060(4) 0.007(4) -0.022(4) -0.021(4)
C31 0.063(4) 0.105(6) 0.076(4) -0.002(4) -0.012(3) -0.013(4)
C32 0.056(4) 0.070(4) 0.050(3) -0.004(3) -0.002(3) -0.009(3)
C33 0.051(3) 0.041(3) 0.039(2) -0.003(2) 0.004(2) 0.004(2)
C34 0.053(3) 0.061(3) 0.054(3) -0.018(3) 0.009(3) -0.005(3)
C35 0.059(4) 0.091(5) 0.069(4) -0.017(4) 0.027(3) -0.020(3)
C36 0.088(5) 0.075(5) 0.053(3) -0.012(3) 0.027(3) -0.009(4)
C37 0.068(4) 0.053(3) 0.048(3) -0.010(3) -0.006(3) -0.002(3)
C38 0.052(3) 0.041(3) 0.045(3) -0.003(2) 0.007(2) 0.003(2)
C39 0.060(4) 0.035(3) 0.044(3) -0.004(2) -0.003(2) 0.003(2)
C40 0.062(4) 0.050(3) 0.064(4) -0.007(3) -0.011(3) 0.008(3)
C41 0.074(5) 0.067(4) 0.088(5) -0.007(4) -0.030(4) 0.023(4)
C42 0.132(8) 0.041(4) 0.097(5) 0.002(4) -0.031(5) 0.014(4)
C43 0.106(6) 0.045(4) 0.071(4) 0.004(3) -0.008(4) -0.005(4)
C44 0.068(4) 0.046(3) 0.054(3) -0.007(3) 0.001(3) -0.002(3)
F34 0.063(2) 0.106(3) 0.076(2) -0.034(2) 0.0103(19) -0.025(2)
F35 0.093(3) 0.153(4) 0.110(3) -0.050(3) 0.058(3) -0.049(3)
F36 0.135(4) 0.137(4) 0.053(2) -0.028(2) 0.041(2) -0.024(3)
F37 0.088(3) 0.095(3) 0.062(2) -0.0300(19) -0.0083(19) -0.006(2)
F38 0.057(2) 0.064(2) 0.069(2) -0.0192(16) 0.0090(16) -0.0109(16)
F40 0.055(2) 0.077(3) 0.111(3) -0.003(2) -0.002(2) 0.0053(19)
F41 0.109(4) 0.092(3) 0.171(5) -0.004(3) -0.042(3) 0.042(3)
F42 0.191(5) 0.049(2) 0.181(5) 0.022(3) -0.055(4) 0.023(3)
F43 0.150(4) 0.055(2) 0.159(4) 0.020(3) -0.009(3) -0.039(3)
F44 0.068(3) 0.062(2) 0.094(3) -0.0003(19) 0.000(2) -0.0157(18)

loop_
_atom_type_symbol
_atom_type_description
_atom_type_scat_dispersion_real
_atom_type_scat_dispersion_imag
_atom_type_scat_source
C C 0.0033 0.0016 'International Tables Vol C Tables 4.2.6.8 and 6.1.1.4'
H H 0 0 'International Tables Vol C Tables 4.2.6.8 and 6.1.1.4'
Pt Pt -1.7033 8.3905 'International Tables Vol C Tables 4.2.6.8 and 6.1.1.4'
F F 0.0171 0.0103 'International Tables Vol C Tables 4.2.6.8 and 6.1.1.4'
P P 0.1023 0.0942 'International Tables Vol C Tables 4.2.6.8 and 6.1.1.4'

loop_
_geom_angle_atom_site_label_1
_geom_angle_atom_site_label_2
_geom_angle_atom_site_label_3
_geom_angle
C33 Pt1 C39 88.98(18)
C33 Pt1 P1 91.43(13)
C39 Pt1 P1 177.52(16)
C33 Pt1 P2 177.07(13)
C39 Pt1 P2 93.94(14)
P1 Pt1 P2 85.66(4)
C1 P1 C15 102.0(2)
C1 P1 C9 107.2(2)
C15 P1 C9 105.5(2)
C1 P1 Pt1 107.21(17)
C15 P1 Pt1 114.78(18)
C9 P1 Pt1 118.67(19)
C27 P2 C21 106.1(2)
C27 P2 C2 104.6(2)
C21 P2 C2 107.1(2)
C27 P2 Pt1 117.81(17)
C21 P2 Pt1 112.67(16)
C2 P2 Pt1 107.74(15)
C2 C1 P1 121.0(4)
C2 C1 H1 119.5
P1 C1 H1 119.5
C1 C2 C3 122.2(4)
C1 C2 P2 116.3(4)
C3 C2 P2 121.3(4)
C4 C3 C8 118.3(5)
C4 C3 C2 119.8(5)
C8 C3 C2 121.9(5)
C3 C4 C5 120.5(6)
C3 C4 H4 119.7
C5 C4 H4 119.7
C6 C5 C4 120.4(7)
C6 C5 H5 119.8
C4 C5 H5 119.8
C7 C6 C5 120.7(6)
C7 C6 H6 119.7
C5 C6 H6 119.7
C6 C7 C8 119.9(7)
C6 C7 H7 120
C8 C7 H7 120
C3 C8 C7 120.1(7)
C3 C8 H8 119.9
C7 C8 H8 119.9
C10 C9 C14 119.4(6)
C10 C9 P1 120.6(5)
C14 C9 P1 119.7(5)
C9 C10 C11 119.3(7)
C9 C10 H10 120.4
C11 C10 H10 120.4
C12 C11 C10 120.8(8)
C12 C11 H11 119.6
C10 C11 H11 119.6
C11 C12 C13 120.0(8)
C11 C12 H12 120
C13 C12 H12 120
C12 C13 C14 120.2(8)
C12 C13 H13 119.9
C14 C13 H13 119.9
C9 C14 C13 120.0(7)
C9 C14 H14 120
C13 C14 H14 120
C20 C15 C16 117.9(6)
C20 C15 P1 121.3(5)
C16 C15 P1 120.6(4)
C17 C16 C15 120.4(6)
C17 C16 H16 119.8
C15 C16 H16 119.8
C16 C17 C18 120.3(6)
C16 C17 H17 119.8
C18 C17 H17 119.8
C19 C18 C17 120.1(7)
C19 C18 H18 120
C17 C18 H18 120
C18 C19 C20 120.0(6)
C18 C19 H19 120
C20 C19 H19 120
C19 C20 C15 121.2(6)
C19 C20 H20 119.4
C15 C20 H20 119.4
C22 C21 C26 119.2(5)
C22 C21 P2 120.1(4)
C26 C21 P2 120.0(4)
C23 C22 C21 120.3(6)
C23 C22 H22 119.9
C21 C22 H22 119.9
C24 C23 C22 120.1(7)
C24 C23 H23 120
C22 C23 H23 120
C23 C24 C25 120.5(7)
C23 C24 H24 119.8
C25 C24 H24 119.8
C26 C25 C24 119.9(7)
C26 C25 H25 120.1
C24 C25 H25 120.1
C25 C26 C21 120.1(7)
C25 C26 H26 120
C21 C26 H26 120
C32 C27 C28 118.1(5)
C32 C27 P2 119.4(4)
C28 C27 P2 122.4(4)
C29 C28 C27 120.4(6)
C29 C28 H28 119.8
C27 C28 H28 119.8
C30 C29 C28 121.2(6)
C30 C29 H29 119.4
C28 C29 H29 119.4
C29 C30 C31 119.4(6)
C29 C30 H30 120.3
C31 C30 H30 120.3
C32 C31 C30 120.4(7)
C32 C31 H31 119.8
C30 C31 H31 119.8
C31 C32 C27 120.5(5)
C31 C32 H32 119.8
C27 C32 H32 119.8
C38 C33 C34 114.6(4)
C38 C33 Pt1 123.1(4)
C34 C33 Pt1 122.2(4)
F34 C34 C33 120.2(4)
F34 C34 C35 116.1(5)
C33 C34 C35 123.7(5)
F35 C35 C36 119.6(5)
F35 C35 C34 121.6(6)
C36 C35 C34 118.8(5)
F36 C36 C37 120.3(6)
F36 C36 C35 120.0(6)
C37 C36 C35 119.7(5)
F37 C37 C36 119.1(5)
F37 C37 C38 121.6(5)
C36 C37 C38 119.3(5)
F38 C38 C37 116.1(5)
F38 C38 C33 120.0(4)
C37 C38 C33 123.9(5)
C40 C39 C44 115.1(5)
C40 C39 Pt1 124.2(4)
C44 C39 Pt1 120.8(4)
F40 C40 C41 116.9(6)
F40 C40 C39 119.6(5)
C41 C40 C39 123.5(6)
F41 C41 C42 120.0(7)
F41 C41 C40 120.9(7)
C42 C41 C40 119.1(7)
F42 C42 C43 119.3(8)
F42 C42 C41 119.9(8)
C43 C42 C41 120.8(6)
F43 C43 C42 121.7(7)
F43 C43 C44 120.0(7)
C42 C43 C44 118.3(6)
F44 C44 C39 120.2(5)
F44 C44 C43 116.7(6)
C39 C44 C43 123.1(6)

loop_
_geom_bond_atom_site_label_1
_geom_bond_atom_site_label_2
_geom_bond_distance
Pt1 C33 2.075(4)
Pt1 C39 2.094(5)
Pt1 P1 2.2608(13)
Pt1 P2 2.2756(12)
P1 C1 1.806(5)
P1 C15 1.811(6)
P1 C9 1.818(6)
P2 C27 1.813(5)
P2 C21 1.818(5)
P2 C2 1.854(5)
C1 C2 1.324(6)
C1 H1 0.93
C2 C3 1.500(6)
C3 C4 1.371(8)
C3 C8 1.377(8)
C4 C5 1.388(8)
C4 H4 0.93
C5 C6 1.350(10)
C5 H5 0.93
C6 C7 1.338(10)
C6 H6 0.93
C7 C8 1.409(8)
C7 H7 0.93
C8 H8 0.93
C9 C10 1.369(9)
C9 C14 1.387(8)
C10 C11 1.400(9)
C10 H10 0.93
C11 C12 1.356(12)
C11 H11 0.93
C12 C13 1.356(12)
C12 H12 0.93
C13 C14 1.389(9)
C13 H13 0.93
C14 H14 0.93
C15 C20 1.388(7)
C15 C16 1.399(7)
C16 C17 1.362(8)
C16 H16 0.93
C17 C18 1.397(9)
C17 H17 0.93
C18 C19 1.350(9)
C18 H18 0.93
C19 C20 1.381(8)
C19 H19 0.93
C20 H20 0.93
C21 C22 1.382(8)
C21 C26 1.398(7)
C22 C23 1.376(9)
C22 H22 0.93
C23 C24 1.375(10)
C23 H23 0.93
C24 C25 1.376(11)
C24 H24 0.93
C25 C26 1.375(9)
C25 H25 0.93
C26 H26 0.93
C27 C32 1.382(7)
C27 C28 1.386(7)
C28 C29 1.366(8)
C28 H28 0.93
C29 C30 1.351(9)
C29 H29 0.93
C30 C31 1.372(9)
C30 H30 0.93
C31 C32 1.372(8)
C31 H31 0.93
C32 H32 0.93
C33 C38 1.372(7)
C33 C34 1.372(7)
C34 F34 1.352(6)
C34 C35 1.375(7)
C35 F35 1.339(6)
C35 C36 1.373(9)
C36 F36 1.347(6)
C36 C37 1.360(8)
C37 F37 1.352(6)
C37 C38 1.368(7)
C38 F38 1.359(6)
C39 C40 1.376(8)
C39 C44 1.380(7)
C40 F40 1.350(7)
C40 C41 1.370(8)
C41 F41 1.338(7)
C41 C42 1.363(10)
C42 F42 1.339(7)
C42 C43 1.360(10)
C43 F43 1.340(8)
C43 C44 1.395(8)
C44 F44 1.346(7)
